data_7053424
loop_
_publ_author_name
'Kannappan, Ramu'
'Bucher, Christophe'
'Saint-Aman, Eric'
'Moutet, Jean-Claude'
'Milet, Anne'
'Oltean, Mircea'
'M\'etay, Estelle'
'Pellet-Rostaing, St\'ephane'
'Lemaire, Marc'
'Chaix, Carole'

_publ_section_title
;
 Viologen-based redox-switchable anion-binding receptors
;
_journal_issue 7
_journal_name_full 'New Journal of Chemistry'
_journal_page_first 1373
_journal_paper_doi 10.1039/b9nj00757a
_journal_volume 34
_journal_year 2010
_chemical_formula_sum 'C29 H36 I4 N6 O3 S'
_chemical_formula_weight 1056.32
_space_group_IT_number 15
_symmetry_cell_setting monoclinic
_symmetry_Int_Tables_number 15
_symmetry_space_group_name_Hall '-C 2yc'
_symmetry_space_group_name_H-M 'C 1 2/c 1'
_audit_creation_date 2010-01-26
_audit_creation_method 'by teXsan v1.8'
_cell_angle_alpha 90
_cell_angle_beta 91.64(2)
_cell_angle_gamma 90
_cell_formula_units_Z 4
_cell_length_a 18.430(1)
_cell_length_b 9.537(3)
_cell_length_c 20.999(4)
_cell_measurement_reflns_used 0
_cell_measurement_temperature 200.0
_cell_measurement_theta_max 0.0
_cell_measurement_theta_min 0.0
_cell_volume 3689.4(14)
_computing_cell_refinement 'Bruker Enraf Nonius kappa CCD'
_computing_data_collection 'Bruker Enraf Nonius kappa CCD'
_computing_data_reduction 'teXsan (MSC, 1992-1997)'
_computing_publication_material 'teXsan (MSC, 1992-1997)'
_computing_structure_refinement 'teXsan (MSC, 1992-1997)'
_computing_structure_solution SIR92
_diffrn_ambient_temperature 200.0
_diffrn_measured_fraction_theta_full 0.965
_diffrn_measured_fraction_theta_max 0.851
_diffrn_measurement_device_type 'Bruker Enraf Nonius kappa CCD'
_diffrn_measurement_method 'phi and omega scans'
_diffrn_orient_matrix_UB_11 0.00000
_diffrn_orient_matrix_UB_12 0.00000
_diffrn_orient_matrix_UB_13 0.00000
_diffrn_orient_matrix_UB_21 0.00000
_diffrn_orient_matrix_UB_22 0.00000
_diffrn_orient_matrix_UB_23 0.00000
_diffrn_orient_matrix_UB_31 0.00000
_diffrn_orient_matrix_UB_32 0.00000
_diffrn_orient_matrix_UB_33 0.00000
_diffrn_radiation_detector CCD
_diffrn_radiation_monochromator graphite
_diffrn_radiation_source 'X-ray tube'
_diffrn_radiation_type 'Mo K\a'
_diffrn_radiation_wavelength 0.71073
_diffrn_reflns_av_R_equivalents 0.02452
_diffrn_reflns_av_sigmaI/netI 0.050
_diffrn_reflns_limit_h_max 23
_diffrn_reflns_limit_h_min -25
_diffrn_reflns_limit_k_max 11
_diffrn_reflns_limit_k_min -12
_diffrn_reflns_limit_l_max 29
_diffrn_reflns_limit_l_min -29
_diffrn_reflns_number 20286
_diffrn_reflns_reduction_process 'Lp corrections applied'
_diffrn_reflns_theta_full 25
_diffrn_reflns_theta_max 30.00
_diffrn_reflns_theta_min 2.40
_diffrn_standards_decay_% 0.00
_diffrn_standards_interval_count 0
_diffrn_standards_number 0
_exptl_absorpt_coefficient_mu 3.473
_exptl_absorpt_correction_T_max 0.707
_exptl_absorpt_correction_T_min 0.292
_exptl_absorpt_correction_type multi-scan
_exptl_crystal_colour red
_exptl_crystal_density_diffrn 1.902
_exptl_crystal_density_meas ?
_exptl_crystal_description platelet
_exptl_crystal_F_000 2016.00
_exptl_crystal_size_max 0.39
_exptl_crystal_size_mid 0.15
_exptl_crystal_size_min 0.10
_refine_diff_density_max 2.13
_refine_diff_density_min -1.03
_refine_ls_extinction_method none
_refine_ls_goodness_of_fit_all 1.891
_refine_ls_goodness_of_fit_ref 1.891
_refine_ls_hydrogen_treatment noref
_refine_ls_matrix_type full
_refine_ls_number_constraints 0
_refine_ls_number_parameters 200
_refine_ls_number_reflns 3453
_refine_ls_number_restraints 0
_refine_ls_R_factor_all 0.0365
_refine_ls_R_factor_gt 0.0365
_refine_ls_shift/su_max 0.0101
_refine_ls_shift/su_mean 0.0005
_refine_ls_structure_factor_coef F
_refine_ls_weighting_details 'w = 1/[\s^2^(Fo) + 0.00009|Fo|^2^]'
_refine_ls_weighting_scheme sigma
_refine_ls_wR_factor_all 0.0447
_refine_ls_wR_factor_ref 0.0447
_reflns_number_gt 3453
_reflns_number_total 4824
_reflns_threshold_expression I>2.00\s(I)
_cod_data_source_file b9nj00757a.txt
_cod_data_source_block 8X81
_cod_depositor_comments
;
 Changing the values of the '_atom_site_label' and related data items
 (e. g. '_atom_site_aniso_label') to match each other in order to relate
 data from different loops.

 Antanas Vaitkus,
 2017-03-03

The following automatic conversions were performed:

'_exptl_crystal_density_meas' value 'not measured' was changed to '?'
- the value is perceived as not measured.

Automatic conversion script
Id: cif_fix_values 3008 2015-01-20 13:52:24Z robertas 

The following automatic conversions were performed:
data name '_geom_bond_atom_site_label_D' replaced with
'_geom_hbond_atom_site_label_D' as specified in the replacement file
'/home/antanas/src/cod-tools/trunk/data/replacement-values/replacement_tags.lst'.

data
name '_geom_bond_atom_site_label_H' replaced with
'_geom_hbond_atom_site_label_H' as specified in the replacement file
'/home/antanas/src/cod-tools/trunk/data/replacement-values/replacement_tags.lst'.

data
name '_geom_contact_atom_site_label_a' replaced with
'_geom_hbond_atom_site_label_A' as specified in the replacement file
'/home/antanas/src/cod-tools/trunk/data/replacement-values/replacement_tags.lst'.

data
name '_geom_bond_distance_DH' replaced with '_geom_hbond_distance_DH'
as specified in the replacement file
'/home/antanas/src/cod-tools/trunk/data/replacement-values/replacement_tags.lst'.

data
name '_geom_contact_distance_HA' replaced with
'_geom_hbond_distance_HA' as specified in the replacement file
'/home/antanas/src/cod-tools/trunk/data/replacement-values/replacement_tags.lst'.

data
name '_geom_contact_distance_DA' replaced with
'_geom_hbond_distance_DA' as specified in the replacement file
'/home/antanas/src/cod-tools/trunk/data/replacement-values/replacement_tags.lst'.

data
name '_geom_angle_DHA' replaced with '_geom_hbond_angle_DHA' as
specified in the replacement file
'/home/antanas/src/cod-tools/trunk/data/replacement-values/replacement_tags.lst'.

data
name '_geom_contact_site_symmetry_A' replaced with
'_geom_hbond_site_symmetry_A' as specified in the replacement file
'/home/antanas/src/cod-tools/trunk/data/replacement-values/replacement_tags.lst'.

Automatic conversion script
Id: cif_correct_tags 5005 2017-03-03 11:38:54Z antanas 
;
_cod_original_sg_symbol_Hall '-C 2yc '
_cod_original_sg_symbol_H-M 'C 2/c '
_cod_original_formula_sum 'C29 H36 I4 N6 O3 S '
_cod_database_code 7053424

loop_
_symmetry_equiv_pos_as_xyz
' +x, +y, +z'
' -x, +y,1/2-z'
' -x, -y, -z'
' +x, -y,1/2+z'
'1/2+x,1/2+y, +z'
1/2-x,1/2+y,1/2-z
'1/2-x,1/2-y, -z'
1/2+x,1/2-y,1/2+z

loop_
_atom_site_label
_atom_site_fract_x
_atom_site_fract_y
_atom_site_fract_z
_atom_site_U_iso_or_equiv
_atom_site_occupancy
_atom_site_refinement_flags
_atom_site_adp_type
_atom_site_calc_flag
I1 0.15786(1) 0.09166(3) 0.14215(1) 0.03614(7) 1.000 . Uani d
I2 0.10942(1) 0.25157(3) 0.43187(1) 0.03703(7) 1.000 . Uani d
S1 0.5000 0.0460(2) 0.2500 0.0543(5) 0.500 ST Uani d
O1 0.2362(2) 0.4763(3) 0.6924(1) 0.0451(8) 1.000 . Uani d
O2 0.4891(4) 0.1270(5) 0.3079(3) 0.045(2) 0.500 . Uani d
N1 0.1708(2) 0.4275(3) 0.5782(1) 0.0298(8) 1.000 . Uani d
N2 0.0651(2) 0.9290(3) 0.3529(1) 0.0223(7) 1.000 . Uani d
N3 0.2421(2) 0.2478(4) 0.7211(2) 0.0384(9) 1.000 . Uani d
C1 0.2204(2) 0.4763(4) 0.5381(2) 0.034(1) 1.000 . Uani d
C2 0.2030(2) 0.5825(4) 0.4964(2) 0.0286(9) 1.000 . Uani d
C3 0.1340(2) 0.6400(4) 0.4955(2) 0.0241(8) 1.000 . Uani d
C4 0.1105(2) 0.7459(4) 0.4468(2) 0.0236(8) 1.000 . Uani d
C5 0.1516(2) 0.7683(4) 0.3924(2) 0.035(1) 1.000 . Uani d
C6 0.1272(2) 0.8596(4) 0.3466(2) 0.032(1) 1.000 . Uani d
C7 0.0379(2) 1.0216(3) 0.3003(2) 0.0242(8) 1.000 . Uani d
C8 0.0255(2) 0.9124(4) 0.4048(2) 0.0298(9) 1.000 . Uani d
C9 0.0476(2) 0.8207(4) 0.4523(2) 0.0303(9) 1.000 . Uani d
C10 0.0845(2) 0.5896(4) 0.5390(2) 0.0308(9) 1.000 . Uani d
C11 0.1047(2) 0.4827(4) 0.5800(2) 0.032(1) 1.000 . Uani d
C12 0.1894(2) 0.3056(4) 0.6189(2) 0.036(1) 1.000 . Uani d
C13 0.2247(2) 0.3540(4) 0.6812(2) 0.0286(9) 1.000 . Uani d
C14 0.0000 0.9319(5) 0.2500 0.027(1) 0.500 ST Uani d
C15 0.5716(6) -0.0752(8) 0.2580(4) 0.124(3) 1.000 . Uani d
H1 0.2315 0.1538 0.7091 0.046 1.000 . Uiso c
H2 0.2651 0.2669 0.7612 0.046 1.000 . Uiso c
H3 0.2678 0.4371 0.5387 0.040 1.000 . Uiso c
H4 0.2382 0.6165 0.4681 0.034 1.000 . Uiso c
H5 0.1962 0.7199 0.3875 0.042 1.000 . Uiso c
H6 0.1549 0.8740 0.3097 0.039 1.000 . Uiso c
H7 0.0047 1.0880 0.3164 0.029 1.000 . Uiso c
H8 0.0775 1.0694 0.2821 0.029 1.000 . Uiso c
H9 -0.0182 0.9641 0.4089 0.036 1.000 . Uiso c
H10 0.0191 0.8094 0.4889 0.036 1.000 . Uiso c
H11 0.0372 0.6287 0.5404 0.037 1.000 . Uiso c
H12 0.0711 0.4483 0.6098 0.039 1.000 . Uiso c
H13 0.1464 0.2549 0.6275 0.043 1.000 . Uiso c
H14 0.2221 0.2465 0.5973 0.043 1.000 . Uiso c
H15 -0.0396 0.8853 0.2684 0.041 0.500 . Uiso d
H16 0.0330 0.8665 0.2335 0.041 0.500 . Uiso d
H17 0.5852 -0.0851 0.3017 0.149 1.000 . Uiso c
H18 0.5564 -0.1634 0.2414 0.149 1.000 . Uiso c
H19 0.6120 -0.0425 0.2351 0.149 1.000 . Uiso c

loop_
_atom_site_aniso_label
_atom_site_aniso_U_11
_atom_site_aniso_U_22
_atom_site_aniso_U_33
_atom_site_aniso_U_12
_atom_site_aniso_U_13
_atom_site_aniso_U_23
I1 0.0331(1) 0.0421(1) 0.0334(1) -0.0082(1) 0.0040(1) -0.0015(1)
I2 0.0320(1) 0.0416(1) 0.0376(1) 0.0002(1) 0.0017(1) -0.0148(1)
S1 0.090(1) 0.0308(7) 0.0440(8) 0.0000 0.0280(8) 0.0000
O1 0.068(2) 0.036(2) 0.031(1) -0.004(1) -0.011(1) 0.002(1)
O2 0.073(4) 0.025(3) 0.039(3) -0.007(3) 0.020(3) 0.000(2)
N1 0.040(2) 0.027(1) 0.021(1) -0.002(1) -0.010(1) 0.005(1)
N2 0.026(1) 0.023(1) 0.018(1) -0.002(1) -0.001(1) 0.000(1)
N3 0.049(2) 0.037(2) 0.029(2) -0.002(2) -0.006(1) 0.008(1)
C1 0.031(2) 0.033(2) 0.036(2) 0.002(2) -0.004(2) 0.003(2)
C2 0.029(2) 0.029(2) 0.028(2) -0.002(2) -0.001(1) 0.002(2)
C3 0.025(2) 0.026(2) 0.021(2) 0.002(1) -0.003(1) -0.002(1)
C4 0.024(2) 0.029(2) 0.018(1) 0.000(1) -0.001(1) -0.001(1)
C5 0.028(2) 0.049(2) 0.028(2) 0.012(2) 0.006(2) 0.008(2)
C6 0.028(2) 0.045(2) 0.025(2) 0.005(2) 0.006(2) 0.009(2)
C7 0.034(2) 0.021(2) 0.018(1) 0.000(1) 0.000(1) 0.004(1)
C8 0.032(2) 0.031(2) 0.027(2) 0.013(2) 0.007(1) 0.004(2)
C9 0.033(2) 0.036(2) 0.023(2) 0.009(2) 0.010(1) 0.006(2)
C10 0.033(2) 0.034(2) 0.025(2) 0.006(2) 0.005(1) 0.002(2)
C11 0.040(2) 0.033(2) 0.025(2) 0.000(2) 0.007(2) 0.003(2)
C12 0.049(2) 0.028(2) 0.030(2) 0.003(2) -0.008(2) 0.006(2)
C13 0.026(2) 0.035(2) 0.025(2) 0.000(2) 0.002(1) 0.008(2)
C14 0.037(3) 0.024(2) 0.021(2) 0.0000 -0.005(2) 0.0000
C15 0.169(7) 0.092(4) 0.114(6) 0.071(5) 0.055(5) 0.051(4)

loop_
_atom_type_symbol
_atom_type_oxidation_number
_atom_type_number_in_cell
_atom_type_scat_dispersion_real
_atom_type_scat_dispersion_imag
_atom_type_scat_source
C 0 116 0.002 0.002
;International Tables for Crystallography
(1992, Vol. C, Tables 4.2.6.8 and 6.1.1.1)
;
H 0 144 0.000 0.000
;International Tables for Crystallography
(1992, Vol. C, Table 6.1.1.2)
;
I 0 16 -0.726 1.812
;International Tables for Crystallography
(1992, Vol. C, Tables 4.2.6.8 and 6.1.1.1)
;
N 0 24 0.004 0.003
;International Tables for Crystallography
(1992, Vol. C, Tables 4.2.6.8 and 6.1.1.1)
;
O 0 12 0.008 0.006
;International Tables for Crystallography
(1992, Vol. C, Tables 4.2.6.8 and 6.1.1.1)
;
S 0 4 0.110 0.124
;International Tables for Crystallography
(1992, Vol. C, Tables 4.2.6.8 and 6.1.1.1)
;

loop_
_geom_angle_atom_site_label_1
_geom_angle_atom_site_label_2
_geom_angle_atom_site_label_3
_geom_angle
_geom_angle_site_symmetry_1
_geom_angle_site_symmetry_3
_geom_angle_publ_flag
O2 S1 O2 116.1(4) . 2_655 yes
O2 S1 C15 112.9(4) . . yes
O2 S1 C15 107.8(4) . 2_655 yes
O2 S1 C15 107.8(4) 2_655 . yes
O2 S1 C15 112.9(4) 2_655 2_655 yes
C15 S1 C15 97.9(7) . 2_655 yes
C1 N1 C11 121.5(3) . . yes
C1 N1 C12 119.0(3) . . yes
C11 N1 C12 119.5(3) . . yes
C6 N2 C7 119.4(3) . . yes
C6 N2 C8 120.9(3) . . yes
C7 N2 C8 119.7(3) . . yes
C13 N3 H1 120.0 . . no
C13 N3 H2 120.0 . . no
H1 N3 H2 120.0 . . no
N1 C1 C2 120.3(4) . . yes
N1 C1 H3 119.8 . . no
C2 C1 H3 119.8 . . no
C1 C2 C3 120.0(3) . . yes
C1 C2 H4 120.0 . . no
C3 C2 H4 120.0 . . no
C2 C3 C4 121.8(3) . . yes
C2 C3 C10 118.1(3) . . yes
C4 C3 C10 120.0(3) . . yes
C3 C4 C5 120.5(3) . . yes
C3 C4 C9 121.6(3) . . yes
C5 C4 C9 117.9(3) . . yes
C4 C5 C6 119.7(3) . . yes
C4 C5 H5 120.1 . . no
C6 C5 H5 120.1 . . no
N2 C6 C5 120.9(3) . . yes
N2 C6 H6 119.6 . . no
C5 C6 H6 119.6 . . no
N2 C7 C14 108.7(3) . . yes
N2 C7 H7 109.7 . . no
N2 C7 H8 109.7 . . no
C14 C7 H7 109.7 . . no
C14 C7 H8 109.7 . . no
H7 C7 H8 109.5 . . no
N2 C8 C9 120.5(3) . . yes
N2 C8 H9 119.8 . . no
C9 C8 H9 119.8 . . no
C4 C9 C8 120.1(3) . . yes
C4 C9 H10 119.9 . . no
C8 C9 H10 119.9 . . no
C3 C10 C11 119.6(4) . . yes
C3 C10 H11 120.2 . . no
C11 C10 H11 120.2 . . no
N1 C11 C10 120.4(3) . . yes
N1 C11 H12 119.8 . . no
C10 C11 H12 119.8 . . no
N1 C12 C13 110.3(3) . . yes
N1 C12 H13 109.3 . . no
N1 C12 H14 109.3 . . no
C13 C12 H13 109.3 . . no
C13 C12 H14 109.3 . . no
H13 C12 H14 109.5 . . no
O1 C13 N3 124.6(4) . . yes
O1 C13 C12 122.1(3) . . yes
N3 C13 C12 113.3(3) . . yes
C7 C14 C7 111.2(4) . 2 yes
C7 C14 H15 109.0 . . no
C7 C14 H15 101.8 . 2 no
C7 C14 H16 109.9 . . no
C7 C14 H16 114.0 . 2 no
C7 C14 H15 101.8 2 . no
C7 C14 H15 109.0 2 2 no
C7 C14 H16 114.0 2 . no
C7 C14 H16 109.9 2 2 no
H15 C14 H15 124.0 . 2 no
H15 C14 H16 110.6 . . no
H15 C14 H16 13.4 . 2 no
H15 C14 H16 13.4 2 . no
H15 C14 H16 110.6 2 2 no
H16 C14 H16 97.3 . 2 no
S1 C15 H17 109.5 . . no
S1 C15 H18 109.5 . . no
S1 C15 H19 109.5 . . no
H17 C15 H18 109.5 . . no
H17 C15 H19 109.5 . . no
H18 C15 H19 109.5 . . no

loop_
_geom_bond_atom_site_label_1
_geom_bond_atom_site_label_2
_geom_bond_distance
_geom_bond_site_symmetry_2
_geom_bond_publ_flag
S1 O2 1.460(6) . yes
S1 O2 1.460(6) 2_655 yes
S1 C15 1.759(8) . yes
S1 C15 1.759(8) 2_655 yes
O1 C13 1.207(5) . yes
N1 C1 1.343(5) . yes
N1 C11 1.329(5) . yes
N1 C12 1.478(5) . yes
N2 C6 1.334(5) . yes
N2 C7 1.490(4) . yes
N2 C8 1.337(4) . yes
N3 C13 1.348(5) . yes
N3 H1 0.95 . no
N3 H2 0.95 . no
C1 C2 1.371(5) . yes
C1 H3 0.95 . no
C2 C3 1.384(5) . yes
C2 H4 0.95 . no
C3 C4 1.492(5) . yes
C3 C10 1.396(5) . yes
C4 C5 1.405(5) . yes
C4 C9 1.370(5) . yes
C5 C6 1.364(5) . yes
C5 H5 0.95 . no
C6 H6 0.95 . no
C7 C14 1.514(4) . yes
C7 H7 0.95 . no
C7 H8 0.95 . no
C8 C9 1.380(5) . yes
C8 H9 0.95 . no
C9 H10 0.95 . no
C10 C11 1.378(5) . yes
C10 H11 0.95 . no
C11 H12 0.95 . no
C12 C13 1.517(6) . yes
C12 H13 0.95 . no
C12 H14 0.95 . no
C14 H15 0.95 . no
C14 H15 0.95 2 no
C14 H16 0.94 . no
C14 H16 0.94 2 no
C15 H17 0.95 . no
C15 H18 0.95 . no
C15 H19 0.95 . no

loop_
_geom_contact_atom_site_label_1
_geom_contact_atom_site_label_2
_geom_contact_distance
_geom_contact_site_symmetry_2
_geom_contact_publ_flag
I2 N2 3.578(3) 1_545 no
O1 C6 3.094(5) 7_566 no
O1 N3 3.181(4) 6_556 no
O1 C15 3.50(1) 8_455 no
O2 C11 3.138(7) 7_556 no
O2 C14 3.161(7) 5_545 no
O2 N2 3.328(6) 5_545 no
O2 C8 3.452(7) 5_545 no
O2 C6 3.456(7) 5_545 no
N3 C6 3.577(5) 4_565 no

loop_
_geom_hbond_atom_site_label_D
_geom_hbond_atom_site_label_H
_geom_hbond_atom_site_label_A
_geom_hbond_distance_DH
_geom_hbond_distance_HA
_geom_hbond_distance_DA
_geom_hbond_angle_DHA
_geom_hbond_site_symmetry_A
N3 H1 O1 0.95 2.73 2.263(4) 110.2 6_546
